data_7228713
loop_
_publ_author_name
'Usman, Mohammad'
'Zaki, Mehvash'
'Khan, Rais Ahmad'
'Alsalme, Ali'
'Ahmad, Musheer'
'Tabassum, Sartaj'

_publ_section_title
;
 Coumarin centered copper(ii) complex with appended-imidazole as cancer
 chemotherapeutic agents against lung cancer: molecular insight via
 DFT-based vibrational analysis
;
_journal_issue 57
_journal_name_full 'RSC Adv.'
_journal_page_first 36056
_journal_paper_doi 10.1039/C7RA05874H
_journal_volume 7
_journal_year 2017
_chemical_formula_sum 'C23 H17 Cu N5 O6'
_chemical_formula_weight 522.95
_space_group_crystal_system monoclinic
_space_group_IT_number 14
_space_group_name_Hall '-P 2yn'
_space_group_name_H-M_alt 'P 1 21/n 1'
_symmetry_space_group_name_Hall '-P 2yn'
_symmetry_space_group_name_H-M 'P 1 21/n 1'
_atom_sites_solution_hydrogens geom
_audit_creation_method SHELXL-2016/6
_audit_update_record
;
2017-01-20 deposited with the CCDC.
2017-07-07 downloaded from the CCDC.
;
_cell_angle_alpha 90
_cell_angle_beta 94.39
_cell_angle_gamma 90
_cell_formula_units_Z 4
_cell_length_a 8.009(5)
_cell_length_b 8.714(5)
_cell_length_c 29.961(5)
_cell_measurement_reflns_used 999
_cell_measurement_temperature 100(2)
_cell_measurement_theta_max 26.50
_cell_measurement_theta_min 2.50
_cell_volume 2084.9(18)
_computing_cell_refinement 'SAINT 6.45 ( Bruker, 2003)'
_computing_data_collection 'SMART 5.628 (Bruker, 2003)'
_computing_data_reduction 'SAINT 6.45 ( Bruker, 2003)'
_computing_molecular_graphics 'DIAMOND 2.1e'
_computing_publication_material SHELXL
_computing_structure_refinement 'SHELXL-2016/6 (Sheldrick, 2016)'
_computing_structure_solution SIR-97
_diffrn_ambient_temperature 100(2)
_diffrn_measured_fraction_theta_full 0.999
_diffrn_measured_fraction_theta_max 0.999
_diffrn_measurement_device_type 'BRUKER SMART APEX'
_diffrn_measurement_method /w-scans
_diffrn_radiation_monochromator graphite
_diffrn_radiation_source 'fine-focus sealed tube'
_diffrn_radiation_type MoK\a
_diffrn_radiation_wavelength 0.71073
_diffrn_reflns_av_R_equivalents 0.0346
_diffrn_reflns_av_unetI/netI 0.0318
_diffrn_reflns_Laue_measured_fraction_full 0.999
_diffrn_reflns_Laue_measured_fraction_max 0.999
_diffrn_reflns_limit_h_max 9
_diffrn_reflns_limit_h_min -9
_diffrn_reflns_limit_k_max 10
_diffrn_reflns_limit_k_min -10
_diffrn_reflns_limit_l_max 35
_diffrn_reflns_limit_l_min -35
_diffrn_reflns_number 15483
_diffrn_reflns_point_group_measured_fraction_full 0.999
_diffrn_reflns_point_group_measured_fraction_max 0.999
_diffrn_reflns_theta_full 25.125
_diffrn_reflns_theta_max 25.125
_diffrn_reflns_theta_min 2.589
_exptl_absorpt_coefficient_mu 1.103
_exptl_absorpt_correction_type multi-scan
_exptl_absorpt_process_details Sadabs
_exptl_crystal_colour Blue
_exptl_crystal_density_diffrn 1.666
_exptl_crystal_description Block
_exptl_crystal_F_000 1068
_exptl_crystal_size_max 0.290
_exptl_crystal_size_mid 0.210
_exptl_crystal_size_min 0.160
_exptl_transmission_factor_max 0.838
_exptl_transmission_factor_min 0.757
_refine_diff_density_max 0.474
_refine_diff_density_min -0.389
_refine_diff_density_rms 0.070
_refine_ls_extinction_method none
_refine_ls_goodness_of_fit_ref 1.066
_refine_ls_hydrogen_treatment constr
_refine_ls_matrix_type full
_refine_ls_number_parameters 317
_refine_ls_number_reflns 3733
_refine_ls_number_restraints 0
_refine_ls_restrained_S_all 1.066
_refine_ls_R_factor_all 0.0497
_refine_ls_R_factor_gt 0.0386
_refine_ls_shift/su_max 0.000
_refine_ls_shift/su_mean 0.000
_refine_ls_structure_factor_coef Fsqd
_refine_ls_weighting_details 'w=1/[\s^2^(Fo^2^)+(0.0531P)^2^+2.0470P] where P=(Fo^2^+2Fc^2^)/3'
_refine_ls_weighting_scheme calc
_refine_ls_wR_factor_gt 0.0972
_refine_ls_wR_factor_ref 0.1030
_reflns_Friedel_coverage 0.000
_reflns_number_gt 3143
_reflns_number_total 3733
_reflns_threshold_expression 'I > 2\s(I)'
_cod_data_source_file c7ra05874h2.cif
_cod_data_source_block Complex1
_cod_depositor_comments
;
The following automatic conversions were performed:

'_exptl_absorpt_correction_type' value 'Multi-Scan' changed to
'multi-scan' according to
/home/data/users/saulius/crontab/automatic-downloads/rss-feeds/RSC/lib/dictionaries/cif_core.dic
dictionary named 'cif_core.dic' version 2.4.2 from 2011-04-26.

Automatic conversion script
Id: cif_fix_values 4973 2017-02-22 13:04:09Z antanas 
;
_cod_database_code 7228713
_shelx_shelxl_version_number 2016/6
_shelx_space_group_comment
;
The symmetry employed for this shelxl refinement is uniquely defined
by the following loop, which should always be used as a source of
symmetry information in preference to the above space-group names.
They are only intended as comments.
;
_shelx_estimated_absorpt_t_min 0.740
_shelx_estimated_absorpt_t_max 0.843

loop_
_space_group_symop_operation_xyz
'x, y, z'
'-x+1/2, y+1/2, -z+1/2'
'-x, -y, -z'
'x-1/2, -y-1/2, z-1/2'

loop_
_atom_site_label
_atom_site_type_symbol
_atom_site_fract_x
_atom_site_fract_y
_atom_site_fract_z
_atom_site_U_iso_or_equiv
_atom_site_adp_type
_atom_site_occupancy
_atom_site_site_symmetry_order
_atom_site_calc_flag
_atom_site_refinement_flags_posn
_atom_site_refinement_flags_adp
C1 C -0.2178(4) 0.0831(4) 0.31046(9) 0.0284(7) Uani 1 1 d . .
H1 H -0.175713 0.182529 0.310125 0.034 Uiso 1 1 calc R U
C2 C -0.3493(4) 0.0421(4) 0.27896(11) 0.0384(8) Uani 1 1 d . .
H2 H -0.396427 0.114349 0.258915 0.046 Uiso 1 1 calc R U
C3 C -0.4067(4) -0.1056(5) 0.27826(11) 0.0398(9) Uani 1 1 d . .
H3 H -0.491499 -0.134862 0.257034 0.048 Uiso 1 1 calc R U
C4 C -0.3390(4) -0.2130(4) 0.30918(10) 0.0317(7) Uani 1 1 d . .
C5 C -0.3905(4) -0.3692(4) 0.31163(11) 0.0396(9) Uani 1 1 d . .
H5 H -0.470907 -0.407955 0.290559 0.047 Uiso 1 1 calc R U
C6 C -0.3228(5) -0.4610(4) 0.34450(12) 0.0393(8) Uani 1 1 d . .
H6 H -0.356989 -0.562836 0.345352 0.047 Uiso 1 1 calc R U
C7 C -0.2021(4) -0.4079(4) 0.37751(11) 0.0325(7) Uani 1 1 d . .
H7 H -0.159996 -0.473313 0.400167 0.039 Uiso 1 1 calc R U
C8 C -0.1470(4) -0.2589(3) 0.37608(10) 0.0251(6) Uani 1 1 d . .
C9 C -0.2124(4) -0.1614(3) 0.34093(10) 0.0247(6) Uani 1 1 d . .
C10 C 0.0135(4) -0.2468(3) 0.44637(10) 0.0262(7) Uani 1 1 d . .
H10 H -0.028158 -0.343412 0.452579 0.031 Uiso 1 1 calc R U
C11 C 0.1216(4) -0.1761(4) 0.47975(10) 0.0277(7) Uani 1 1 d . .
C12 C 0.1597(4) -0.2648(4) 0.52065(11) 0.0374(8) Uani 1 1 d . .
C13 C 0.3351(4) -0.0622(4) 0.55064(10) 0.0341(8) Uani 1 1 d . .
C14 C 0.4452(4) -0.0134(5) 0.58605(10) 0.0389(9) Uani 1 1 d . .
H14 H 0.476530 -0.079092 0.609673 0.047 Uiso 1 1 calc R U
C15 C 0.5062(4) 0.1325(5) 0.58541(11) 0.0434(9) Uani 1 1 d . .
H15 H 0.579664 0.165214 0.609042 0.052 Uiso 1 1 calc R U
C16 C 0.4626(4) 0.2341(5) 0.55077(11) 0.0400(9) Uani 1 1 d . .
C17 C 0.3575(4) 0.1806(4) 0.51510(10) 0.0335(8) Uani 1 1 d . .
H17 H 0.329683 0.245504 0.491029 0.040 Uiso 1 1 calc R U
C18 C 0.2929(4) 0.0329(4) 0.51450(10) 0.0298(7) Uani 1 1 d . .
C19 C 0.1848(4) -0.0270(4) 0.47661(10) 0.0260(7) Uani 1 1 d . .
C20 C 0.5286(5) 0.3959(5) 0.55210(12) 0.0523(10) Uani 1 1 d . .
H20A H 0.572200 0.420204 0.582006 0.078 Uiso 1 1 calc R U
H20B H 0.439512 0.465591 0.543061 0.078 Uiso 1 1 calc R U
H20C H 0.616127 0.405109 0.532096 0.078 Uiso 1 1 calc R U
C21 C 0.1454(4) 0.3416(3) 0.38074(10) 0.0290(7) Uani 1 1 d . .
H21 H 0.111818 0.368456 0.408741 0.035 Uiso 1 1 calc R U
C22 C 0.2151(4) 0.4371(4) 0.35206(10) 0.0311(7) Uani 1 1 d . .
H22 H 0.236449 0.541271 0.356213 0.037 Uiso 1 1 calc R U
C23 C 0.1968(4) 0.2090(3) 0.32269(9) 0.0230(6) Uani 1 1 d . .
H23 H 0.205297 0.128272 0.302698 0.028 Uiso 1 1 calc R U
N1 N -0.1524(3) -0.0145(3) 0.34042(8) 0.0227(5) Uani 1 1 d . .
N2 N -0.0323(3) -0.1863(3) 0.40732(8) 0.0223(5) Uani 1 1 d . .
N3 N 0.1319(3) 0.1980(3) 0.36180(8) 0.0219(5) Uani 1 1 d . .
N4 N 0.2482(3) 0.3514(3) 0.31590(8) 0.0264(6) Uani 1 1 d . .
H4 H 0.294369 0.383709 0.292669 0.032 Uiso 1 1 calc R U
N5 N 0.1702(3) -0.1931(3) 0.29219(8) 0.0221(5) Uani 1 1 d . .
O1 O 0.1556(2) 0.0615(2) 0.44295(6) 0.0230(4) Uani 1 1 d . .
O2 O 0.2710(3) -0.2066(3) 0.55338(7) 0.0417(6) Uani 1 1 d . .
O3 O 0.1045(4) -0.3890(3) 0.52798(9) 0.0574(8) Uani 1 1 d . .
O4 O 0.1958(3) -0.1675(2) 0.33317(6) 0.0258(5) Uani 1 1 d . .
O5 O 0.1048(3) -0.0910(2) 0.26668(6) 0.0296(5) Uani 1 1 d . .
O6 O 0.2083(3) -0.3183(2) 0.27596(7) 0.0337(5) Uani 1 1 d . .
Cu1 Cu 0.03744(4) 0.01338(4) 0.38660(2) 0.02131(13) Uani 1 1 d . .

loop_
_atom_site_aniso_label
_atom_site_aniso_U_11
_atom_site_aniso_U_22
_atom_site_aniso_U_33
_atom_site_aniso_U_23
_atom_site_aniso_U_13
_atom_site_aniso_U_12
C1 0.0279(16) 0.0357(17) 0.0224(15) 0.0051(13) 0.0058(13) 0.0005(14)
C2 0.0301(18) 0.058(2) 0.0268(17) 0.0138(16) 0.0005(14) 0.0031(17)
C3 0.0247(17) 0.068(3) 0.0263(17) -0.0029(17) 0.0004(13) -0.0144(17)
C4 0.0263(16) 0.046(2) 0.0235(16) -0.0072(14) 0.0061(13) -0.0060(15)
C5 0.0340(18) 0.049(2) 0.0361(19) -0.0196(17) 0.0072(15) -0.0190(17)
C6 0.042(2) 0.0306(18) 0.047(2) -0.0082(16) 0.0124(17) -0.0103(16)
C7 0.0303(17) 0.0265(16) 0.0421(19) -0.0006(14) 0.0119(14) -0.0032(14)
C8 0.0231(15) 0.0252(15) 0.0283(16) -0.0019(13) 0.0100(12) -0.0013(13)
C9 0.0198(14) 0.0298(16) 0.0259(15) -0.0053(13) 0.0108(12) -0.0050(13)
C10 0.0285(16) 0.0216(15) 0.0300(16) 0.0101(13) 0.0124(13) 0.0031(13)
C11 0.0254(16) 0.0350(17) 0.0235(15) 0.0087(13) 0.0068(12) 0.0072(14)
C12 0.044(2) 0.0362(19) 0.0324(18) 0.0117(15) 0.0052(15) 0.0016(16)
C13 0.0306(17) 0.046(2) 0.0259(17) 0.0037(15) 0.0067(14) 0.0057(16)
C14 0.0332(18) 0.068(3) 0.0161(15) 0.0023(15) 0.0047(13) 0.0142(18)
C15 0.0289(18) 0.076(3) 0.0251(18) -0.0121(18) 0.0015(14) 0.0044(19)
C16 0.0303(18) 0.062(2) 0.0277(18) -0.0125(17) 0.0043(14) 0.0043(17)
C17 0.0312(17) 0.045(2) 0.0253(16) -0.0020(14) 0.0059(14) 0.0006(15)
C18 0.0233(15) 0.049(2) 0.0173(15) 0.0032(13) 0.0066(12) 0.0092(15)
C19 0.0213(15) 0.0362(17) 0.0211(15) 0.0051(13) 0.0057(12) 0.0050(13)
C20 0.050(2) 0.069(3) 0.037(2) -0.017(2) -0.0040(17) -0.012(2)
C21 0.0439(19) 0.0238(16) 0.0195(15) -0.0004(12) 0.0041(13) -0.0012(14)
C22 0.047(2) 0.0211(15) 0.0251(16) 0.0008(13) -0.0017(14) -0.0074(15)
C23 0.0298(16) 0.0225(15) 0.0165(14) 0.0004(12) -0.0004(12) -0.0034(13)
N1 0.0212(12) 0.0273(13) 0.0199(12) 0.0002(10) 0.0041(10) -0.0002(11)
N2 0.0210(12) 0.0205(12) 0.0262(13) 0.0013(10) 0.0066(10) -0.0001(10)
N3 0.0284(13) 0.0175(12) 0.0194(12) 0.0020(9) -0.0002(10) -0.0043(10)
N4 0.0333(14) 0.0283(13) 0.0175(12) 0.0050(10) 0.0017(10) -0.0112(12)
N5 0.0237(13) 0.0234(13) 0.0196(12) 0.0017(10) 0.0044(10) -0.0009(11)
O1 0.0259(10) 0.0271(11) 0.0158(10) 0.0055(8) -0.0004(8) -0.0026(9)
O2 0.0472(15) 0.0517(15) 0.0252(12) 0.0132(11) -0.0037(10) 0.0058(12)
O3 0.083(2) 0.0431(16) 0.0447(15) 0.0211(13) -0.0068(14) -0.0114(15)
O4 0.0317(11) 0.0302(11) 0.0155(10) 0.0001(8) 0.0005(8) 0.0019(9)
O5 0.0443(13) 0.0256(11) 0.0189(10) 0.0027(9) 0.0031(9) 0.0111(10)
O6 0.0543(15) 0.0220(11) 0.0252(11) -0.0022(9) 0.0061(10) 0.0088(10)
Cu1 0.0251(2) 0.0198(2) 0.0187(2) 0.00528(14) -0.00050(14) -0.00345(15)

loop_
_atom_type_symbol
_atom_type_description
_atom_type_scat_dispersion_real
_atom_type_scat_dispersion_imag
_atom_type_scat_source
C C 0.0033 0.0016 'International Tables Vol C Tables 4.2.6.8 and 6.1.1.4'
H H 0.0000 0.0000 'International Tables Vol C Tables 4.2.6.8 and 6.1.1.4'
N N 0.0061 0.0033 'International Tables Vol C Tables 4.2.6.8 and 6.1.1.4'
O O 0.0106 0.0060 'International Tables Vol C Tables 4.2.6.8 and 6.1.1.4'
Cu Cu 0.3201 1.2651 'International Tables Vol C Tables 4.2.6.8 and 6.1.1.4'

loop_
_geom_angle_atom_site_label_1
_geom_angle_atom_site_label_2
_geom_angle_atom_site_label_3
_geom_angle
N1 C1 C2 122.2(3)
N1 C1 H1 118.9
C2 C1 H1 118.9
C3 C2 C1 118.9(3)
C3 C2 H2 120.5
C1 C2 H2 120.5
C2 C3 C4 120.5(3)
C2 C3 H3 119.7
C4 C3 H3 119.7
C3 C4 C9 117.2(3)
C3 C4 C5 125.1(3)
C9 C4 C5 117.7(3)
C6 C5 C4 120.1(3)
C6 C5 H5 120.0
C4 C5 H5 120.0
C5 C6 C7 122.3(3)
C5 C6 H6 118.9
C7 C6 H6 118.9
C8 C7 C6 119.6(3)
C8 C7 H7 120.2
C6 C7 H7 120.2
C7 C8 N2 126.7(3)
C7 C8 C9 119.1(3)
N2 C8 C9 114.1(3)
N1 C9 C4 121.7(3)
N1 C9 C8 117.2(3)
C4 C9 C8 121.0(3)
N2 C10 C11 124.9(3)
N2 C10 H10 117.6
C11 C10 H10 117.6
C19 C11 C10 124.2(3)
C19 C11 C12 119.6(3)
C10 C11 C12 116.2(3)
O3 C12 O2 115.6(3)
O3 C12 C11 125.2(3)
O2 C12 C11 119.2(3)
O2 C13 C18 121.9(3)
O2 C13 C14 117.1(3)
C18 C13 C14 121.0(3)
C15 C14 C13 118.8(3)
C15 C14 H14 120.6
C13 C14 H14 120.6
C14 C15 C16 122.4(3)
C14 C15 H15 118.8
C16 C15 H15 118.8
C15 C16 C17 117.6(4)
C15 C16 C20 120.7(3)
C17 C16 C20 121.7(3)
C18 C17 C16 121.6(3)
C18 C17 H17 119.2
C16 C17 H17 119.2
C13 C18 C17 118.5(3)
C13 C18 C19 119.1(3)
C17 C18 C19 122.4(3)
O1 C19 C11 124.6(3)
O1 C19 C18 117.2(3)
C11 C19 C18 118.2(3)
C16 C20 H20A 109.5
C16 C20 H20B 109.5
H20A C20 H20B 109.5
C16 C20 H20C 109.5
H20A C20 H20C 109.5
H20B C20 H20C 109.5
C22 C21 N3 108.8(3)
C22 C21 H21 125.6
N3 C21 H21 125.6
C21 C22 N4 106.5(3)
C21 C22 H22 126.7
N4 C22 H22 126.7
N3 C23 N4 110.6(3)
N3 C23 H23 124.7
N4 C23 H23 124.7
C1 N1 C9 119.4(3)
C1 N1 Cu1 129.7(2)
C9 N1 Cu1 110.93(19)
C10 N2 C8 122.4(3)
C10 N2 Cu1 125.3(2)
C8 N2 Cu1 112.21(18)
C23 N3 C21 106.0(2)
C23 N3 Cu1 126.1(2)
C21 N3 Cu1 127.9(2)
C23 N4 C22 108.0(2)
C23 N4 H4 126.0
C22 N4 H4 126.0
O6 N5 O4 121.0(2)
O6 N5 O5 119.1(2)
O4 N5 O5 119.9(2)
C19 O1 Cu1 127.7(2)
C13 O2 C12 121.7(2)
O1 Cu1 N2 92.81(9)
O1 Cu1 N3 88.58(9)
N2 Cu1 N3 171.93(10)
O1 Cu1 N1 159.70(9)
N2 Cu1 N1 83.67(10)
N3 Cu1 N1 97.71(10)

loop_
_geom_bond_atom_site_label_1
_geom_bond_atom_site_label_2
_geom_bond_distance
C1 N1 1.316(4)
C1 C2 1.405(4)
C1 H1 0.9300
C2 C3 1.366(5)
C2 H2 0.9300
C3 C4 1.397(5)
C3 H3 0.9300
C4 C9 1.409(4)
C4 C5 1.426(5)
C5 C6 1.349(5)
C5 H5 0.9300
C6 C7 1.407(5)
C6 H6 0.9300
C7 C8 1.373(4)
C7 H7 0.9300
C8 N2 1.410(4)
C8 C9 1.422(4)
C9 N1 1.368(4)
C10 N2 1.310(4)
C10 C11 1.413(4)
C10 H10 0.9300
C11 C19 1.401(4)
C11 C12 1.461(4)
C12 O3 1.196(4)
C12 O2 1.371(4)
C13 O2 1.364(4)
C13 C18 1.385(4)
C13 C14 1.393(5)
C14 C15 1.362(5)
C14 H14 0.9300
C15 C16 1.388(5)
C15 H15 0.9300
C16 C17 1.390(4)
C16 C20 1.505(6)
C17 C18 1.387(5)
C17 H17 0.9300
C18 C19 1.470(4)
C19 O1 1.277(3)
C20 H20A 0.9600
C20 H20B 0.9600
C20 H20C 0.9600
C21 C22 1.348(4)
C21 N3 1.375(4)
C21 H21 0.9300
C22 N4 1.359(4)
C22 H22 0.9300
C23 N3 1.321(4)
C23 N4 1.328(4)
C23 H23 0.9300
N1 Cu1 1.991(2)
N2 Cu1 1.944(2)
N3 Cu1 1.949(2)
N4 H4 0.8600
N5 O6 1.242(3)
N5 O4 1.249(3)
N5 O5 1.261(3)
O1 Cu1 1.9177(19)

loop_
_geom_torsion_atom_site_label_1
_geom_torsion_atom_site_label_2
_geom_torsion_atom_site_label_3
_geom_torsion_atom_site_label_4
_geom_torsion
N1 C1 C2 C3 -2.6(5)
C1 C2 C3 C4 1.8(5)
C2 C3 C4 C9 0.9(5)
C2 C3 C4 C5 179.4(3)
C3 C4 C5 C6 -176.3(3)
C9 C4 C5 C6 2.3(5)
C4 C5 C6 C7 0.7(5)
C5 C6 C7 C8 -1.7(5)
C6 C7 C8 N2 177.4(3)
C6 C7 C8 C9 -0.4(5)
C3 C4 C9 N1 -2.9(4)
C5 C4 C9 N1 178.4(3)
C3 C4 C9 C8 174.3(3)
C5 C4 C9 C8 -4.4(4)
C7 C8 C9 N1 -179.1(3)
N2 C8 C9 N1 2.8(4)
C7 C8 C9 C4 3.5(4)
N2 C8 C9 C4 -174.6(3)
N2 C10 C11 C19 4.6(5)
N2 C10 C11 C12 -178.7(3)
C19 C11 C12 O3 175.3(3)
C10 C11 C12 O3 -1.5(5)
C19 C11 C12 O2 -6.8(5)
C10 C11 C12 O2 176.4(3)
O2 C13 C14 C15 -177.2(3)
C18 C13 C14 C15 2.5(5)
C13 C14 C15 C16 0.0(5)
C14 C15 C16 C17 -2.3(5)
C14 C15 C16 C20 178.0(3)
C15 C16 C17 C18 2.2(5)
C20 C16 C17 C18 -178.1(3)
O2 C13 C18 C17 177.2(3)
C14 C13 C18 C17 -2.6(5)
O2 C13 C18 C19 -4.1(5)
C14 C13 C18 C19 176.1(3)
C16 C17 C18 C13 0.2(5)
C16 C17 C18 C19 -178.5(3)
C10 C11 C19 O1 -1.6(5)
C12 C11 C19 O1 -178.1(3)
C10 C11 C19 C18 178.5(3)
C12 C11 C19 C18 2.0(4)
C13 C18 C19 O1 -176.5(3)
C17 C18 C19 O1 2.1(4)
C13 C18 C19 C11 3.3(4)
C17 C18 C19 C11 -178.0(3)
N3 C21 C22 N4 -1.4(4)
C2 C1 N1 C9 0.6(4)
C2 C1 N1 Cu1 177.6(2)
C4 C9 N1 C1 2.2(4)
C8 C9 N1 C1 -175.1(3)
C4 C9 N1 Cu1 -175.3(2)
C8 C9 N1 Cu1 7.3(3)
C11 C10 N2 C8 -176.9(3)
C11 C10 N2 Cu1 -0.1(4)
C7 C8 N2 C10 -12.5(5)
C9 C8 N2 C10 165.4(3)
C7 C8 N2 Cu1 170.3(3)
C9 C8 N2 Cu1 -11.8(3)
N4 C23 N3 C21 -0.7(3)
N4 C23 N3 Cu1 179.33(19)
C22 C21 N3 C23 1.3(3)
C22 C21 N3 Cu1 -178.7(2)
N3 C23 N4 C22 -0.2(3)
C21 C22 N4 C23 1.0(3)
C11 C19 O1 Cu1 -5.7(4)
C18 C19 O1 Cu1 174.10(19)
C18 C13 O2 C12 -0.7(5)
C14 C13 O2 C12 179.0(3)
O3 C12 O2 C13 -175.7(3)
C11 C12 O2 C13 6.2(5)
